data_2023376
loop_
_publ_author_name
'Upmann, Daniel'
'Jones, Peter G.'

_publ_section_title
;
 Crystal structures of six complexes of phosphane chalcogenides R 1 R 2 R
 3PE (R = tert-butyl or isopropyl, E = S or Se) with the metal halides MX
 2 (M = Pd or Pt, X = Cl or Br), two halochalcogenylphosphonium
 derivatives ( t Bu2 iPrPEBr)2[Pd2Br6] and one hydrolysis product
;
_journal_coeditor_code YZ2063
_journal_issue 3
_journal_name_full 'Acta Crystallographica Section E Crystallographic Communications'
_journal_paper_doi 10.1107/S2056989025000805
_journal_volume 81
_journal_year 2025
_chemical_formula_iupac '[Pd Cl2 (C11 H25 P1 S1)2]'
_chemical_formula_moiety 'C22 H50 Cl2 P2 Pt S2'
_chemical_formula_sum 'C22 H50 Cl2 P2 Pt S2'
_chemical_formula_weight 706.67
_chemical_name_systematic
;
Dichlorido(di-<i>tert</i>-butylisopropylphosphine
sulfide-\k<i>S</i>)palladium(II)
;
_space_group_crystal_system monoclinic
_space_group_IT_number 14
_space_group_name_Hall '-P 2ybc'
_space_group_name_H-M_alt 'P 1 21/c 1'
_atom_sites_solution_hydrogens geom
_atom_sites_solution_primary direct
_atom_sites_solution_secondary difmap
_audit_creation_method SHELXL2019/3
_cell_angle_alpha 90
_cell_angle_beta 94.571(3)
_cell_angle_gamma 90
_cell_formula_units_Z 4
_cell_length_a 14.5283(3)
_cell_length_b 14.4191(3)
_cell_length_c 13.9428(4)
_cell_measurement_reflns_used 16523
_cell_measurement_temperature 100(2)
_cell_measurement_theta_max 30.8074
_cell_measurement_theta_min 2.4018
_cell_volume 2911.52(12)
_computing_cell_refinement
;
CrysAlisPro, Version 1.171.35.15 (Rigaku OD, 2012)
;
_computing_data_collection
;
CrysAlisPro, Version 1.171.35.15 (Rigaku OD, 2012)
;
_computing_data_reduction
;
CrysAlisPro, Version 1.171.35.15 (Rigaku OD, 2012)
;
_computing_molecular_graphics
;
Bruker XP, Version 5.1 (Bruker, 1998)
;
_computing_publication_material
;
publCIF (Westrip, 2010)
;
_computing_structure_refinement
;
<i>SHELXL2019/3</i> (Sheldrick, 2015)
;
_computing_structure_solution
;
SHELXS-97 (Sheldrick, 2008)
;
_diffrn_ambient_temperature 100(2)
_diffrn_detector_area_resol_mean 16.1419
_diffrn_measured_fraction_theta_full 0.990
_diffrn_measured_fraction_theta_max 0.950
_diffrn_measurement_device_type 'Oxford Diffraction Xcalibur, Eos'
_diffrn_measurement_method '\w scans'
_diffrn_radiation_monochromator graphite
_diffrn_radiation_type MoK\a
_diffrn_radiation_wavelength 0.71073
_diffrn_reflns_av_R_equivalents 0.0443
_diffrn_reflns_av_unetI/netI 0.0276
_diffrn_reflns_limit_h_max 19
_diffrn_reflns_limit_h_min -20
_diffrn_reflns_limit_k_max 20
_diffrn_reflns_limit_k_min -20
_diffrn_reflns_limit_l_max 19
_diffrn_reflns_limit_l_min -19
_diffrn_reflns_number 79369
_diffrn_reflns_theta_full 30.000
_diffrn_reflns_theta_max 30.876
_diffrn_reflns_theta_min 2.407
_diffrn_source 'Enhance (Mo) X-ray Source'
_exptl_absorpt_coefficient_mu 5.265
_exptl_absorpt_correction_T_max 1.00000
_exptl_absorpt_correction_T_min 0.65000
_exptl_absorpt_correction_type multi-scan
_exptl_absorpt_process_details
;
(CrysAlisPro; Rigaku OD, 2012)
;
_exptl_crystal_colour orange
_exptl_crystal_density_diffrn 1.612
_exptl_crystal_density_method 'not measured'
_exptl_crystal_description plate
_exptl_crystal_F_000 1424
_exptl_crystal_size_max 0.2
_exptl_crystal_size_mid 0.1
_exptl_crystal_size_min 0.07
_refine_diff_density_max 1.144
_refine_diff_density_min -0.971
_refine_ls_extinction_method none
_refine_ls_goodness_of_fit_ref 1.043
_refine_ls_hydrogen_treatment constr
_refine_ls_matrix_type full
_refine_ls_number_parameters 281
_refine_ls_number_reflns 8721
_refine_ls_number_restraints 0
_refine_ls_restrained_S_all 1.043
_refine_ls_R_factor_all 0.0492
_refine_ls_R_factor_gt 0.0256
_refine_ls_shift/su_max 0.001
_refine_ls_shift/su_mean 0.000
_refine_ls_structure_factor_coef Fsqd
_refine_ls_weighting_details 'w=1/[\s^2^(Fo^2^)+(0.0154P)^2^+5.0893P] where P=(Fo^2^+2Fc^2^)/3'
_refine_ls_weighting_scheme calc
_refine_ls_wR_factor_gt 0.0473
_refine_ls_wR_factor_ref 0.0546
_reflns_number_gt 6105
_reflns_number_total 8721
_reflns_threshold_expression 'I > 2\s(I)'
_cod_data_source_file yz2063.cif
_cod_data_source_block 5
_cod_original_cell_volume 2911.53(12)
_cod_original_sg_symbol_H-M 'P 21/c'
_cod_database_code 2023376
_shelx_space_group_comment
;
The symmetry employed for this shelxl refinement is uniquely defined
by the following loop, which should always be used as a source of
symmetry information in preference to the above space-group names.
They are only intended as comments.
;
_shelx_estimated_absorpt_t_min 0.419
_shelx_estimated_absorpt_t_max 0.709

loop_
_space_group_symop_operation_xyz
'x, y, z'
'-x, y+1/2, -z+1/2'
'-x, -y, -z'
'x, -y-1/2, z-1/2'

loop_
_atom_site_type_symbol
_atom_site_label
_atom_site_fract_x
_atom_site_fract_y
_atom_site_fract_z
_atom_site_U_iso_or_equiv
_atom_site_adp_type
_atom_site_calc_flag
_atom_site_occupancy
_atom_site_disorder_assembly
_atom_site_disorder_group
Pt Pt1 0.500000 0.500000 0.500000 0.01098(4) Uani d 1 . .
Pt Pt2 1.000000 0.000000 0.500000 0.01384(4) Uani d 1 . .
Cl Cl1 0.63902(5) 0.51548(5) 0.43147(5) 0.01956(14) Uani d 1 . .
Cl Cl2 1.11830(6) -0.09779(5) 0.46453(7) 0.0331(2) Uani d 1 . .
S S1 0.46640(5) 0.65107(5) 0.44755(5) 0.01454(13) Uani d 1 . .
S S2 1.10486(5) 0.11932(5) 0.53673(5) 0.02066(15) Uani d 1 . .
P P1 0.36073(5) 0.65824(5) 0.34317(5) 0.01255(13) Uani d 1 . .
P P2 1.15656(5) 0.17568(5) 0.41869(5) 0.01434(14) Uani d 1 . .
C C1 0.3559(2) 0.78408(19) 0.3069(2) 0.0168(6) Uani d 1 . .
C C2 0.3820(2) 0.5802(2) 0.2395(2) 0.0210(6) Uani d 1 . .
C C3 0.2543(2) 0.6187(2) 0.3944(2) 0.0213(6) Uani d 1 . .
H H3 0.268369 0.554165 0.417452 0.026 Uiso calc 1 . .
C C11 0.4342(2) 0.8074(2) 0.2434(2) 0.0241(7) Uani d 1 . .
H H11A 0.434372 0.874186 0.230651 0.036 Uiso calc 1 . .
H H11B 0.424701 0.773586 0.182419 0.036 Uiso calc 1 . .
H H11C 0.493434 0.789167 0.276544 0.036 Uiso calc 1 . .
C C12 0.3691(2) 0.8452(2) 0.3974(2) 0.0259(7) Uani d 1 . .
H H12A 0.429443 0.832118 0.431296 0.039 Uiso calc 1 . .
H H12B 0.320267 0.831639 0.439964 0.039 Uiso calc 1 . .
H H12C 0.366055 0.910682 0.378725 0.039 Uiso calc 1 . .
C C13 0.2617(2) 0.8088(2) 0.2546(2) 0.0249(7) Uani d 1 . .
H H13A 0.264392 0.871411 0.227656 0.037 Uiso calc 1 . .
H H13B 0.213872 0.806424 0.300297 0.037 Uiso calc 1 . .
H H13C 0.246881 0.764237 0.202563 0.037 Uiso calc 1 . .
C C21 0.3226(3) 0.6059(2) 0.1473(2) 0.0356(9) Uani d 1 . .
H H21A 0.338772 0.668409 0.126848 0.053 Uiso calc 1 . .
H H21B 0.257188 0.604125 0.159742 0.053 Uiso calc 1 . .
H H21C 0.333941 0.561417 0.096345 0.053 Uiso calc 1 . .
C C22 0.3590(3) 0.4801(2) 0.2688(2) 0.0285(8) Uani d 1 . .
H H22A 0.376003 0.436967 0.218822 0.043 Uiso calc 1 . .
H H22B 0.292668 0.475023 0.276190 0.043 Uiso calc 1 . .
H H22C 0.393688 0.464781 0.329878 0.043 Uiso calc 1 . .
C C23 0.4838(2) 0.5823(2) 0.2187(2) 0.0293(8) Uani d 1 . .
H H23A 0.494595 0.536750 0.168649 0.044 Uiso calc 1 . .
H H23B 0.522372 0.567268 0.277471 0.044 Uiso calc 1 . .
H H23C 0.499647 0.644401 0.196502 0.044 Uiso calc 1 . .
C C31 0.1662(2) 0.6095(3) 0.3268(3) 0.0405(10) Uani d 1 . .
H H31A 0.117957 0.579561 0.361093 0.061 Uiso calc 1 . .
H H31B 0.179136 0.571937 0.270916 0.061 Uiso calc 1 . .
H H31C 0.145316 0.671282 0.305321 0.061 Uiso calc 1 . .
C C32 0.2342(2) 0.6725(2) 0.4846(2) 0.0312(8) Uani d 1 . .
H H32A 0.205901 0.732244 0.465998 0.047 Uiso calc 1 . .
H H32B 0.291972 0.683219 0.524245 0.047 Uiso calc 1 . .
H H32C 0.191773 0.636716 0.521383 0.047 Uiso calc 1 . .
C C4 1.28268(19) 0.1938(2) 0.4566(2) 0.0179(6) Uani d 1 . .
C C5 1.1497(2) 0.0919(2) 0.3175(2) 0.0208(6) Uani d 1 . .
H H6 1.171530 0.031438 0.346156 0.025 Uiso calc 1 . .
C C6 1.0935(2) 0.2867(2) 0.3861(2) 0.0211(6) Uani d 1 . .
C C41 1.3291(2) 0.0980(2) 0.4566(2) 0.0260(7) Uani d 1 . .
H H41A 1.294399 0.054273 0.493665 0.039 Uiso calc 1 . .
H H41B 1.392548 0.102896 0.485921 0.039 Uiso calc 1 . .
H H41C 1.330114 0.075718 0.390301 0.039 Uiso calc 1 . .
C C42 1.2955(2) 0.2306(2) 0.5602(2) 0.0249(7) Uani d 1 . .
H H42A 1.266935 0.292009 0.563232 0.037 Uiso calc 1 . .
H H42B 1.361545 0.235329 0.580115 0.037 Uiso calc 1 . .
H H42C 1.266161 0.188009 0.603242 0.037 Uiso calc 1 . .
C C43 1.3306(2) 0.2614(2) 0.3912(2) 0.0218(6) Uani d 1 . .
H H43A 1.397265 0.261236 0.408971 0.033 Uiso calc 1 . .
H H43B 1.306219 0.324094 0.399079 0.033 Uiso calc 1 . .
H H43C 1.318924 0.242032 0.323990 0.033 Uiso calc 1 . .
C C51 1.0518(2) 0.0737(2) 0.2732(2) 0.0285(7) Uani d 1 . .
H H51A 1.051247 0.017243 0.234046 0.043 Uiso calc 1 . .
H H51B 1.031131 0.126376 0.232513 0.043 Uiso calc 1 . .
H H51C 1.010113 0.065921 0.324517 0.043 Uiso calc 1 . .
C C52 1.2114(2) 0.1109(2) 0.2353(2) 0.0292(7) Uani d 1 . .
H H52A 1.193601 0.170001 0.204498 0.044 Uiso calc 1 . .
H H52B 1.203986 0.060810 0.187854 0.044 Uiso calc 1 . .
H H52C 1.276058 0.114029 0.261225 0.044 Uiso calc 1 . .
C C61 1.1185(2) 0.3602(2) 0.4628(2) 0.0289(7) Uani d 1 . .
H H61A 1.107728 0.335411 0.526414 0.043 Uiso calc 1 . .
H H61B 1.079998 0.415351 0.449882 0.043 Uiso calc 1 . .
H H61C 1.183701 0.377119 0.461402 0.043 Uiso calc 1 . .
C C62 1.1152(2) 0.3226(2) 0.2865(2) 0.0290(7) Uani d 1 . .
H H62A 1.182092 0.329578 0.284636 0.043 Uiso calc 1 . .
H H62B 1.085109 0.382733 0.274379 0.043 Uiso calc 1 . .
H H62C 1.092081 0.278224 0.237003 0.043 Uiso calc 1 . .
C C63 0.9891(2) 0.2686(2) 0.3848(3) 0.0300(8) Uani d 1 . .
H H63A 0.955485 0.326305 0.369323 0.045 Uiso calc 1 . .
H H63B 0.974242 0.246472 0.448200 0.045 Uiso calc 1 . .
H H63C 0.971147 0.221626 0.336124 0.045 Uiso calc 1 . .

loop_
_atom_site_aniso_label
_atom_site_aniso_U_11
_atom_site_aniso_U_22
_atom_site_aniso_U_33
_atom_site_aniso_U_12
_atom_site_aniso_U_13
_atom_site_aniso_U_23
Pt1 0.00922(7) 0.01024(7) 0.01332(7) -0.00095(5) -0.00001(5) 0.00139(5)
Pt2 0.01099(7) 0.01107(7) 0.02000(8) -0.00090(6) 0.00461(5) 0.00118(6)
Cl1 0.0139(3) 0.0204(3) 0.0250(4) 0.0013(3) 0.0052(3) 0.0077(3)
Cl2 0.0249(4) 0.0179(4) 0.0592(6) 0.0054(3) 0.0209(4) 0.0058(4)
S1 0.0135(3) 0.0108(3) 0.0187(3) -0.0019(2) -0.0024(3) 0.0010(3)
S2 0.0246(4) 0.0211(4) 0.0165(4) -0.0097(3) 0.0029(3) 0.0013(3)
P1 0.0142(3) 0.0103(3) 0.0129(3) -0.0006(3) -0.0003(3) 0.0010(3)
P2 0.0141(3) 0.0145(3) 0.0144(3) -0.0025(3) 0.0010(3) 0.0012(3)
C1 0.0220(15) 0.0108(12) 0.0178(14) 0.0014(11) 0.0019(11) 0.0013(10)
C2 0.0367(18) 0.0136(13) 0.0118(14) 0.0033(12) -0.0031(12) -0.0010(11)
C3 0.0146(14) 0.0235(15) 0.0255(16) -0.0009(12) -0.0011(12) 0.0105(12)
C11 0.0313(17) 0.0137(13) 0.0280(17) 0.0000(12) 0.0070(14) 0.0079(12)
C12 0.0398(19) 0.0119(13) 0.0254(16) 0.0015(13) -0.0001(14) -0.0030(12)
C13 0.0270(17) 0.0228(15) 0.0249(16) 0.0072(13) 0.0021(13) 0.0068(13)
C21 0.062(3) 0.0232(17) 0.0197(17) 0.0024(17) -0.0091(16) -0.0039(13)
C22 0.047(2) 0.0134(14) 0.0229(16) -0.0028(13) -0.0073(15) -0.0033(12)
C23 0.047(2) 0.0210(16) 0.0223(16) 0.0117(15) 0.0161(15) 0.0023(13)
C31 0.0197(17) 0.048(2) 0.051(2) -0.0112(16) -0.0102(16) 0.0242(19)
C32 0.0258(17) 0.0306(18) 0.039(2) 0.0119(14) 0.0170(15) 0.0122(15)
C4 0.0146(14) 0.0179(13) 0.0210(15) -0.0035(11) 0.0007(11) 0.0037(11)
C5 0.0227(15) 0.0208(14) 0.0189(15) -0.0034(12) 0.0016(12) -0.0017(12)
C6 0.0209(15) 0.0171(14) 0.0253(16) 0.0016(12) 0.0013(12) 0.0041(12)
C41 0.0201(16) 0.0212(15) 0.0363(19) 0.0014(12) -0.0003(13) 0.0049(13)
C42 0.0234(16) 0.0271(16) 0.0235(16) -0.0078(13) -0.0021(13) 0.0007(13)
C43 0.0180(15) 0.0239(15) 0.0239(16) -0.0060(12) 0.0037(12) 0.0012(12)
C51 0.0283(18) 0.0338(18) 0.0226(17) -0.0085(14) -0.0027(13) -0.0063(14)
C52 0.0323(18) 0.0345(18) 0.0218(17) -0.0049(15) 0.0077(14) -0.0071(14)
C61 0.0359(19) 0.0190(15) 0.0321(18) 0.0069(14) 0.0042(15) -0.0009(13)
C62 0.0306(18) 0.0266(17) 0.0296(18) 0.0050(14) 0.0019(14) 0.0124(14)
C63 0.0187(16) 0.0340(19) 0.037(2) 0.0052(14) 0.0026(14) 0.0068(15)

loop_
_atom_type_symbol
_atom_type_description
_atom_type_scat_dispersion_real
_atom_type_scat_dispersion_imag
_atom_type_scat_source
C C 0.0033 0.0016 'International Tables Vol C Tables 4.2.6.8 and 6.1.1.4'
H H 0.0000 0.0000 'International Tables Vol C Tables 4.2.6.8 and 6.1.1.4'
P P 0.1023 0.0942 'International Tables Vol C Tables 4.2.6.8 and 6.1.1.4'
Cl Cl 0.1484 0.1585 'International Tables Vol C Tables 4.2.6.8 and 6.1.1.4'
S S 0.1246 0.1234 'International Tables Vol C Tables 4.2.6.8 and 6.1.1.4'
Pt Pt -1.7033 8.3905 'International Tables Vol C Tables 4.2.6.8 and 6.1.1.4'

loop_
_geom_angle_atom_site_label_1
_geom_angle_atom_site_label_2
_geom_angle_atom_site_label_3
_geom_angle_site_symmetry_1
_geom_angle_site_symmetry_3
_geom_angle
_geom_angle_publ_flag
Cl1 Pt1 Cl1 . 3_666 180.0 y
Cl1 Pt1 S1 . . 87.04(2) y
Cl1 Pt1 S1 3_666 . 92.96(2) ?
Cl1 Pt1 S1 . 3_666 92.96(2) y
Cl1 Pt1 S1 3_666 3_666 87.04(2) ?
S1 Pt1 S1 . 3_666 180.0 y
Cl2 Pt2 Cl2 . 3_756 180.0 y
Cl2 Pt2 S2 . 3_756 89.24(3) y
Cl2 Pt2 S2 3_756 3_756 90.76(3) ?
Cl2 Pt2 S2 . . 90.75(3) y
Cl2 Pt2 S2 3_756 . 89.25(3) ?
S2 Pt2 S2 3_756 . 180.0 y
P1 S1 Pt1 . 3_666 113.49(3) ?
P1 S1 Pt1 . . 113.49(3) y
P2 S2 Pt2 . 3_756 113.27(4) ?
P2 S2 Pt2 . . 113.27(4) y
C3 P1 C2 . . 107.91(14) ?
C3 P1 C1 . . 112.81(13) ?
C2 P1 C1 . . 112.08(13) ?
C3 P1 S1 . . 108.40(10) y
C2 P1 S1 . . 111.07(10) y
C1 P1 S1 . . 104.54(10) y
C5 P2 C6 . . 112.01(14) ?
C5 P2 C4 . . 107.21(13) ?
C6 P2 C4 . . 113.18(13) ?
C5 P2 S2 . . 110.77(10) y
C6 P2 S2 . . 109.37(10) y
C4 P2 S2 . . 104.01(10) y
C11 C1 C12 . . 107.4(2) ?
C11 C1 C13 . . 110.3(2) ?
C12 C1 C13 . . 107.7(2) ?
C11 C1 P1 . . 110.65(19) ?
C12 C1 P1 . . 109.38(19) ?
C13 C1 P1 . . 111.2(2) ?
C23 C2 C21 . . 108.9(3) ?
C23 C2 C22 . . 107.6(3) ?
C21 C2 C22 . . 109.1(3) ?
C23 C2 P1 . . 110.8(2) ?
C21 C2 P1 . . 112.6(2) ?
C22 C2 P1 . . 107.7(2) ?
C32 C3 C31 . . 110.2(3) ?
C32 C3 P1 . . 112.6(2) ?
C31 C3 P1 . . 118.2(2) ?
C32 C3 H3 . . 104.9 ?
C31 C3 H3 . . 104.9 ?
P1 C3 H3 . . 104.9 ?
C1 C11 H11A . . 109.5 ?
C1 C11 H11B . . 109.5 ?
H11A C11 H11B . . 109.5 ?
C1 C11 H11C . . 109.5 ?
H11A C11 H11C . . 109.5 ?
H11B C11 H11C . . 109.5 ?
C1 C12 H12A . . 109.5 ?
C1 C12 H12B . . 109.5 ?
H12A C12 H12B . . 109.5 ?
C1 C12 H12C . . 109.5 ?
H12A C12 H12C . . 109.5 ?
H12B C12 H12C . . 109.5 ?
C1 C13 H13A . . 109.5 ?
C1 C13 H13B . . 109.5 ?
H13A C13 H13B . . 109.5 ?
C1 C13 H13C . . 109.5 ?
H13A C13 H13C . . 109.5 ?
H13B C13 H13C . . 109.5 ?
C2 C21 H21A . . 109.5 ?
C2 C21 H21B . . 109.5 ?
H21A C21 H21B . . 109.5 ?
C2 C21 H21C . . 109.5 ?
H21A C21 H21C . . 109.5 ?
H21B C21 H21C . . 109.5 ?
C2 C22 H22A . . 109.5 ?
C2 C22 H22B . . 109.5 ?
H22A C22 H22B . . 109.5 ?
C2 C22 H22C . . 109.5 ?
H22A C22 H22C . . 109.5 ?
H22B C22 H22C . . 109.5 ?
C2 C23 H23A . . 109.5 ?
C2 C23 H23B . . 109.5 ?
H23A C23 H23B . . 109.5 ?
C2 C23 H23C . . 109.5 ?
H23A C23 H23C . . 109.5 ?
H23B C23 H23C . . 109.5 ?
C3 C31 H31A . . 109.5 ?
C3 C31 H31B . . 109.5 ?
H31A C31 H31B . . 109.5 ?
C3 C31 H31C . . 109.5 ?
H31A C31 H31C . . 109.5 ?
H31B C31 H31C . . 109.5 ?
C3 C32 H32A . . 109.5 ?
C3 C32 H32B . . 109.5 ?
H32A C32 H32B . . 109.5 ?
C3 C32 H32C . . 109.5 ?
H32A C32 H32C . . 109.5 ?
H32B C32 H32C . . 109.5 ?
C42 C4 C41 . . 106.9(2) ?
C42 C4 C43 . . 108.1(2) ?
C41 C4 C43 . . 110.5(2) ?
C42 C4 P2 . . 110.7(2) ?
C41 C4 P2 . . 107.03(19) ?
C43 C4 P2 . . 113.4(2) ?
C51 C5 C52 . . 108.0(3) ?
C51 C5 P2 . . 114.3(2) ?
C52 C5 P2 . . 116.9(2) ?
C51 C5 H6 . . 105.5 ?
C52 C5 H6 . . 105.5 ?
P2 C5 H6 . . 105.5 ?
C61 C6 C62 . . 110.1(3) ?
C61 C6 C63 . . 107.7(3) ?
C62 C6 C63 . . 108.6(3) ?
C61 C6 P2 . . 109.7(2) ?
C62 C6 P2 . . 112.0(2) ?
C63 C6 P2 . . 108.6(2) ?
C4 C41 H41A . . 109.5 ?
C4 C41 H41B . . 109.5 ?
H41A C41 H41B . . 109.5 ?
C4 C41 H41C . . 109.5 ?
H41A C41 H41C . . 109.5 ?
H41B C41 H41C . . 109.5 ?
C4 C42 H42A . . 109.5 ?
C4 C42 H42B . . 109.5 ?
H42A C42 H42B . . 109.5 ?
C4 C42 H42C . . 109.5 ?
H42A C42 H42C . . 109.5 ?
H42B C42 H42C . . 109.5 ?
C4 C43 H43A . . 109.5 ?
C4 C43 H43B . . 109.5 ?
H43A C43 H43B . . 109.5 ?
C4 C43 H43C . . 109.5 ?
H43A C43 H43C . . 109.5 ?
H43B C43 H43C . . 109.5 ?
C5 C51 H51A . . 109.5 ?
C5 C51 H51B . . 109.5 ?
H51A C51 H51B . . 109.5 ?
C5 C51 H51C . . 109.5 ?
H51A C51 H51C . . 109.5 ?
H51B C51 H51C . . 109.5 ?
C5 C52 H52A . . 109.5 ?
C5 C52 H52B . . 109.5 ?
H52A C52 H52B . . 109.5 ?
C5 C52 H52C . . 109.5 ?
H52A C52 H52C . . 109.5 ?
H52B C52 H52C . . 109.5 ?
C6 C61 H61A . . 109.5 ?
C6 C61 H61B . . 109.5 ?
H61A C61 H61B . . 109.5 ?
C6 C61 H61C . . 109.5 ?
H61A C61 H61C . . 109.5 ?
H61B C61 H61C . . 109.5 ?
C6 C62 H62A . . 109.5 ?
C6 C62 H62B . . 109.5 ?
H62A C62 H62B . . 109.5 ?
C6 C62 H62C . . 109.5 ?
H62A C62 H62C . . 109.5 ?
H62B C62 H62C . . 109.5 ?
C6 C63 H63A . . 109.5 ?
C6 C63 H63B . . 109.5 ?
H63A C63 H63B . . 109.5 ?
C6 C63 H63C . . 109.5 ?
H63A C63 H63C . . 109.5 ?
H63B C63 H63C . . 109.5 ?

loop_
_geom_bond_atom_site_label_1
_geom_bond_atom_site_label_2
_geom_bond_site_symmetry_2
_geom_bond_distance
_geom_bond_publ_flag
Pt1 Cl1 . 2.3129(7) y
Pt1 Cl1 3_666 2.3129(7) ?
Pt1 S1 . 2.3369(7) y
Pt1 S1 3_666 2.3369(7) ?
Pt2 Cl2 . 2.3070(7) y
Pt2 Cl2 3_756 2.3070(7) ?
Pt2 S2 3_756 2.3278(7) ?
Pt2 S2 . 2.3278(7) y
S1 P1 . 2.0322(10) y
S2 P2 . 2.0323(10) y
P1 C3 . 1.844(3) ?
P1 C2 . 1.877(3) ?
P1 C1 . 1.883(3) ?
P2 C5 . 1.854(3) ?
P2 C6 . 1.882(3) ?
P2 C4 . 1.884(3) ?
C1 C11 . 1.533(4) ?
C1 C12 . 1.539(4) ?
C1 C13 . 1.541(4) ?
C2 C23 . 1.530(5) ?
C2 C21 . 1.536(4) ?
C2 C22 . 1.543(4) ?
C3 C32 . 1.526(4) ?
C3 C31 . 1.533(4) ?
C3 H3 . 1.0000 ?
C11 H11A . 0.9800 ?
C11 H11B . 0.9800 ?
C11 H11C . 0.9800 ?
C12 H12A . 0.9800 ?
C12 H12B . 0.9800 ?
C12 H12C . 0.9800 ?
C13 H13A . 0.9800 ?
C13 H13B . 0.9800 ?
C13 H13C . 0.9800 ?
C21 H21A . 0.9800 ?
C21 H21B . 0.9800 ?
C21 H21C . 0.9800 ?
C22 H22A . 0.9800 ?
C22 H22B . 0.9800 ?
C22 H22C . 0.9800 ?
C23 H23A . 0.9800 ?
C23 H23B . 0.9800 ?
C23 H23C . 0.9800 ?
C31 H31A . 0.9800 ?
C31 H31B . 0.9800 ?
C31 H31C . 0.9800 ?
C32 H32A . 0.9800 ?
C32 H32B . 0.9800 ?
C32 H32C . 0.9800 ?
C4 C42 . 1.536(4) ?
C4 C41 . 1.537(4) ?
C4 C43 . 1.539(4) ?
C5 C51 . 1.528(4) ?
C5 C52 . 1.535(4) ?
C5 H6 . 1.0000 ?
C6 C61 . 1.530(4) ?
C6 C62 . 1.537(4) ?
C6 C63 . 1.538(4) ?
C41 H41A . 0.9800 ?
C41 H41B . 0.9800 ?
C41 H41C . 0.9800 ?
C42 H42A . 0.9800 ?
C42 H42B . 0.9800 ?
C42 H42C . 0.9800 ?
C43 H43A . 0.9800 ?
C43 H43B . 0.9800 ?
C43 H43C . 0.9800 ?
C51 H51A . 0.9800 ?
C51 H51B . 0.9800 ?
C51 H51C . 0.9800 ?
C52 H52A . 0.9800 ?
C52 H52B . 0.9800 ?
C52 H52C . 0.9800 ?
C61 H61A . 0.9800 ?
C61 H61B . 0.9800 ?
C61 H61C . 0.9800 ?
C62 H62A . 0.9800 ?
C62 H62B . 0.9800 ?
C62 H62C . 0.9800 ?
C63 H63A . 0.9800 ?
C63 H63B . 0.9800 ?
C63 H63C . 0.9800 ?

loop_
_geom_hbond_atom_site_label_D
_geom_hbond_atom_site_label_H
_geom_hbond_atom_site_label_A
_geom_hbond_site_symmetry_A
_geom_hbond_distance_DH
_geom_hbond_distance_HA
_geom_hbond_distance_DA
_geom_hbond_angle_DHA
_geom_hbond_publ_flag
C3 H3 Cl1 3_666 1.00 2.61 3.382(3) 134.1 yes
C5 H6 Cl2 . 1.00 2.65 3.470(3) 139.8 yes
C41 H41A S2 . 0.98 3.01 3.541(3) 115.0 yes
C42 H42C S2 . 0.98 2.64 3.195(3) 115.9 yes
C63 H63B Cl2 3_756 0.98 2.85 3.666(3) 140.8 yes
C63 H63B S2 . 0.98 2.85 3.374(3) 114.4 yes
C12 H12A S1 . 0.98 2.67 3.188(3) 113.2 yes
C23 H23B Cl1 . 0.98 2.73 3.708(4) 174.9 yes
C23 H23B S1 . 0.98 2.84 3.370(3) 115.0 yes
C32 H32B S1 . 0.98 2.87 3.467(3) 120.5 yes
C22 H22C Pt1 3_666 0.98 2.77 3.691(3) 156.3 yes
C51 H51C Pt2 3_756 0.98 2.64 3.475(3) 143.3 yes
C32 H32A Cl2 1_465 0.98 2.76 3.716(3) 164.9 yes
C43 H43A S1 3_766 0.98 2.98 3.779(3) 139.3 yes

loop_
_geom_torsion_atom_site_label_1
_geom_torsion_atom_site_label_2
_geom_torsion_atom_site_label_3
_geom_torsion_atom_site_label_4
_geom_torsion_site_symmetry_1
_geom_torsion_site_symmetry_2
_geom_torsion_site_symmetry_3
_geom_torsion_site_symmetry_4
_geom_torsion
_geom_torsion_publ_flag
Cl1 Pt1 S1 P1 . . . . 112.78(4) ?
Cl1 Pt1 S1 P1 3_666 . . . -67.22(4) ?
Cl2 Pt2 S2 P2 . . . . 73.29(5) ?
Cl2 Pt2 S2 P2 3_756 . . . -106.71(5) ?
Pt1 S1 P1 C3 3_666 . . . 64.50(11) ?
Pt1 S1 P1 C3 . . . . 64.50(11) ?
Pt1 S1 P1 C2 3_666 . . . -53.88(11) ?
Pt1 S1 P1 C2 . . . . -53.88(11) ?
Pt1 S1 P1 C1 3_666 . . . -174.95(9) ?
Pt1 S1 P1 C1 . . . . -174.95(9) ?
Pt2 S2 P2 C5 3_756 . . . -24.15(12) ?
Pt2 S2 P2 C5 . . . . -24.15(12) ?
Pt2 S2 P2 C6 3_756 . . . 99.77(11) ?
Pt2 S2 P2 C6 . . . . 99.77(11) ?
Pt2 S2 P2 C4 3_756 . . . -139.04(10) ?
Pt2 S2 P2 C4 . . . . -139.04(10) ?
C3 P1 C1 C11 . . . . -166.3(2) ?
C2 P1 C1 C11 . . . . -44.2(3) ?
S1 P1 C1 C11 . . . . 76.2(2) ?
C3 P1 C1 C12 . . . . 75.6(2) ?
C2 P1 C1 C12 . . . . -162.3(2) ?
S1 P1 C1 C12 . . . . -41.9(2) ?
C3 P1 C1 C13 . . . . -43.2(2) ?
C2 P1 C1 C13 . . . . 78.8(2) ?
S1 P1 C1 C13 . . . . -160.78(18) ?
C3 P1 C2 C23 . . . . -157.8(2) ?
C1 P1 C2 C23 . . . . 77.4(2) ?
S1 P1 C2 C23 . . . . -39.1(2) ?
C3 P1 C2 C21 . . . . 80.1(3) ?
C1 P1 C2 C21 . . . . -44.7(3) ?
S1 P1 C2 C21 . . . . -161.3(2) ?
C3 P1 C2 C22 . . . . -40.3(2) ?
C1 P1 C2 C22 . . . . -165.1(2) ?
S1 P1 C2 C22 . . . . 78.4(2) ?
C2 P1 C3 C32 . . . . 175.4(2) ?
C1 P1 C3 C32 . . . . -60.2(2) ?
S1 P1 C3 C32 . . . . 55.1(2) ?
C2 P1 C3 C31 . . . . -54.3(3) ?
C1 P1 C3 C31 . . . . 70.1(3) ?
S1 P1 C3 C31 . . . . -174.7(2) ?
C5 P2 C4 C42 . . . . -158.5(2) ?
C6 P2 C4 C42 . . . . 77.5(2) ?
S2 P2 C4 C42 . . . . -41.1(2) ?
C5 P2 C4 C41 . . . . -42.4(2) ?
C6 P2 C4 C41 . . . . -166.4(2) ?
S2 P2 C4 C41 . . . . 75.0(2) ?
C5 P2 C4 C43 . . . . 79.8(2) ?
C6 P2 C4 C43 . . . . -44.2(3) ?
S2 P2 C4 C43 . . . . -162.85(19) ?
C6 P2 C5 C51 . . . . -51.5(3) ?
C4 P2 C5 C51 . . . . -176.3(2) ?
S2 P2 C5 C51 . . . . 70.9(2) ?
C6 P2 C5 C52 . . . . 76.0(3) ?
C4 P2 C5 C52 . . . . -48.7(3) ?
S2 P2 C5 C52 . . . . -161.6(2) ?
C5 P2 C6 C61 . . . . -167.8(2) ?
C4 P2 C6 C61 . . . . -46.5(3) ?
S2 P2 C6 C61 . . . . 69.0(2) ?
C5 P2 C6 C62 . . . . -45.2(3) ?
C4 P2 C6 C62 . . . . 76.1(3) ?
S2 P2 C6 C62 . . . . -168.44(19) ?
C5 P2 C6 C63 . . . . 74.7(2) ?
C4 P2 C6 C63 . . . . -164.0(2) ?
S2 P2 C6 C63 . . . . -48.5(2) ?
